data_7010233
loop_
_publ_author_name
'Kato, Masako'
'Takahashi, Junko'
'Sugimoto, Yukihiro'
'Kosuge, Chizuko'
'Kishi, Shinobu'
'Yano, Shigenobu'

_publ_section_title
;
 Selective formation of integrated stacks of
 (\a-diimine)(ethylenediamine)platinum(II) and neutral \p systems of
 the phenanthrene type&#x200A;&#x2020;
;
_journal_issue 5
_journal_name_full 'Journal of the Chemical Society, Dalton Transactions'
_journal_page_first 747
_journal_paper_doi 10.1039/b007292n
_journal_year 2001
_chemical_formula_sum 'C24 H28 F12 N6 O2 P2 Pt'
_chemical_formula_weight 917.54
_space_group_IT_number 2
_symmetry_cell_setting triclinic
_symmetry_Int_Tables_number 2
_symmetry_space_group_name_Hall '-P 1'
_symmetry_space_group_name_H-M 'P -1'
_audit_creation_date 'Mon Apr  5 15:40:36 1999'
_audit_creation_method 'from TEXRAY.INF file'
_cell_angle_alpha 91.38(6)
_cell_angle_beta 104.02(5)
_cell_angle_gamma 87.67(4)
_cell_formula_units_Z 2
_cell_length_a 10.837(6)
_cell_length_b 21.00(1)
_cell_length_c 7.149(6)
_cell_measurement_reflns_used 22
_cell_measurement_temperature 298.2
_cell_measurement_theta_max 15.0
_cell_measurement_theta_min 14.7
_cell_volume 1577.0(18)
_computing_cell_refinement 'Rigaku/AFC Diffractometer Control'
_computing_data_collection 'Rigaku/AFC Diffractometer Control'
_computing_data_reduction teXsan
_computing_publication_material teXsan
_computing_structure_refinement teXsan
_computing_structure_solution 'DIRDIF92 (PATTY)'
_diffrn_ambient_temperature 298.2
_diffrn_measurement_device_type 'Rigaku AFC7R'
_diffrn_measurement_method \w-2\q
_diffrn_orient_matrix_UB_11 -0.05851
_diffrn_orient_matrix_UB_12 0.03670
_diffrn_orient_matrix_UB_13 -0.05370
_diffrn_orient_matrix_UB_21 -0.07350
_diffrn_orient_matrix_UB_22 -0.02893
_diffrn_orient_matrix_UB_23 -0.02936
_diffrn_orient_matrix_UB_31 -0.01521
_diffrn_orient_matrix_UB_32 0.00936
_diffrn_orient_matrix_UB_33 0.13056
_diffrn_radiation_detector 'scintillation counter'
_diffrn_radiation_monochromator graphite
_diffrn_radiation_source 'Rigaku rotating anode'
_diffrn_radiation_type 'Mo K\a'
_diffrn_radiation_wavelength 0.7107
_diffrn_reflns_av_R_equivalents 0.043
_diffrn_reflns_av_sigmaI/netI 0.091
_diffrn_reflns_limit_h_max 12
_diffrn_reflns_limit_h_min 0
_diffrn_reflns_limit_k_max 24
_diffrn_reflns_limit_k_min -24
_diffrn_reflns_limit_l_max 8
_diffrn_reflns_limit_l_min -8
_diffrn_reflns_number 5900
_diffrn_reflns_reduction_process 'Lp corrections applied'
_diffrn_reflns_theta_max 25.05
_diffrn_reflns_theta_min 1.94
_diffrn_standards_decay_% -24.89
_diffrn_standards_interval_count 150
_diffrn_standards_number 3
_exptl_absorpt_coefficient_mu 4.639
_exptl_absorpt_correction_T_max 0.873
_exptl_absorpt_correction_T_min 0.819
_exptl_absorpt_correction_type analytical
_exptl_absorpt_process_details Tompa_analytical
_exptl_crystal_colour colorless
_exptl_crystal_density_diffrn 1.932
_exptl_crystal_density_method 'not measured'
_exptl_crystal_description needle
_exptl_crystal_F_000 892.00
_exptl_crystal_size_max 0.740
_exptl_crystal_size_mid 0.040
_exptl_crystal_size_min 0.030
_refine_diff_density_max 1.42
_refine_diff_density_min -1.39
_refine_ls_extinction_method none
_refine_ls_goodness_of_fit_all 1.496
_refine_ls_goodness_of_fit_ref 1.496
_refine_ls_hydrogen_treatment noref
_refine_ls_matrix_type full
_refine_ls_number_constraints 0
_refine_ls_number_parameters 424
_refine_ls_number_reflns 5572
_refine_ls_number_restraints 0
_refine_ls_R_factor_all 0.0987
_refine_ls_R_factor_gt 0.0448
_refine_ls_shift/su_max 0.0210
_refine_ls_shift/su_mean 0.0020
_refine_ls_structure_factor_coef Fsqd
_refine_ls_weighting_details 'w = 1/[\s^2^(Fo^2^) + 0.00020(Fo^2^)^2^]'
_refine_ls_weighting_scheme calc
_refine_ls_wR_factor_all 0.1017
_refine_ls_wR_factor_gt 0.0945
_refine_ls_wR_factor_ref 0.1017
_reflns_number_gt 3833
_reflns_number_total 5572
_reflns_threshold_expression >2.0sigma(I)
_cod_data_source_file b007292n.txt
_cod_data_source_block '[Pt(en)(bpy)](PF6)2.phen.2H2O(1)'
_cod_original_cell_volume 1577(1)
_cod_original_sg_symbol_H-M 'P -1         '
_cod_original_formula_sum 'C24 H28 F12 N6 O2 P2 Pt '
_cod_database_code 7010233

loop_
_symmetry_equiv_pos_as_xyz
x,y,z
-x,-y,-z

loop_
_atom_site_label
_atom_site_type_symbol
_atom_site_fract_x
_atom_site_fract_y
_atom_site_fract_z
_atom_site_U_iso_or_equiv
_atom_site_adp_type
_atom_site_occupancy
_atom_site_refinement_flags
_atom_site_disorder_assembly
_atom_site_disorder_group
Pt1 Pt 0.08973(4) 0.22608(2) 0.35116(6) 0.0424(1) Uani 1.00 . . .
P1 P 0.7130(4) 0.4179(2) 0.9179(7) 0.091(1) Uani 1.00 . . .
P2 P 0.7852(3) 0.0426(1) 0.5981(4) 0.0588(9) Uani 1.00 . . .
F1 F 0.751(1) 0.4323(6) 1.131(2) 0.205(6) Uani 1.00 . . .
F2 F 0.5846(9) 0.3950(5) 0.934(2) 0.162(5) Uani 1.00 . . .
F3 F 0.776(1) 0.3502(4) 0.960(2) 0.175(5) Uani 1.00 . . .
F4 F 0.671(1) 0.3987(5) 0.694(2) 0.180(5) Uani 1.00 . . .
F5 F 0.835(1) 0.4422(5) 0.883(3) 0.245(7) Uani 1.00 . . .
F6 F 0.6558(9) 0.4848(4) 0.872(2) 0.200(5) Uani 1.00 . . .
F7 F 0.7399(6) 0.0842(4) 0.7597(10) 0.097(3) Uani 1.00 . . .
F8 F 0.6731(8) -0.0017(4) 0.589(1) 0.132(4) Uani 1.00 . . .
F9 F 0.8760(7) 0.0045(3) 0.772(1) 0.106(3) Uani 1.00 . . .
F10 F 0.8394(9) -0.0006(4) 0.452(1) 0.148(4) Uani 1.00 . . .
F11 F 0.8985(6) 0.0896(3) 0.608(1) 0.094(3) Uani 1.00 . . .
F12 F 0.6990(6) 0.0825(4) 0.432(1) 0.111(3) Uani 1.00 . . .
O1 O -0.1112(7) 0.2229(3) 0.7614(9) 0.065(2) Uani 1.00 . . .
O2 O 0.7740(8) 0.3032(4) 0.452(1) 0.096(3) Uani 1.00 . . .
N1 N -0.0947(7) 0.2379(4) 0.197(1) 0.048(2) Uani 1.00 . . .
N2 N 0.0474(7) 0.1323(4) 0.314(1) 0.056(3) Uani 1.00 . . .
N3 N 0.2729(7) 0.2160(4) 0.4948(10) 0.048(2) Uani 1.00 . . .
N4 N 0.1332(8) 0.3181(3) 0.394(1) 0.047(3) Uani 1.00 . . .
N5 N 0.1673(8) 0.1535(4) 0.890(1) 0.054(3) Uani 1.00 . . .
N6 N 0.1164(8) 0.2816(4) 0.872(1) 0.059(3) Uani 1.00 . . .
C1 C -0.1624(9) 0.1774(5) 0.184(2) 0.064(4) Uani 1.00 . . .
C2 C -0.071(1) 0.1238(5) 0.161(2) 0.062(3) Uani 1.00 . . .
C3 C 0.339(1) 0.1586(5) 0.537(1) 0.056(3) Uani 1.00 . . .
C4 C 0.466(1) 0.1561(6) 0.629(2) 0.071(4) Uani 1.00 . . .
C5 C 0.528(1) 0.2095(8) 0.683(2) 0.081(5) Uani 1.00 . . .
C6 C 0.465(1) 0.2692(6) 0.642(2) 0.070(4) Uani 1.00 . . .
C7 C 0.3329(10) 0.2703(5) 0.546(1) 0.053(3) Uani 1.00 . . .
C8 C 0.2545(10) 0.3286(5) 0.491(1) 0.052(3) Uani 1.00 . . .
C9 C 0.300(1) 0.3872(6) 0.533(2) 0.078(4) Uani 1.00 . . .
C10 C 0.221(2) 0.4383(6) 0.479(2) 0.093(6) Uani 1.00 . . .
C11 C 0.094(1) 0.4305(5) 0.377(2) 0.082(5) Uani 1.00 . . .
C12 C 0.055(1) 0.3687(5) 0.337(2) 0.066(4) Uani 1.00 . . .
C13 C 0.193(1) 0.0916(5) 0.899(2) 0.065(4) Uani 1.00 . . .
C14 C 0.310(1) 0.0648(6) 0.990(2) 0.081(5) Uani 1.00 . . .
C15 C 0.404(1) 0.1029(7) 1.078(2) 0.080(5) Uani 1.00 . . .
C16 C 0.3847(10) 0.1698(5) 1.073(1) 0.057(3) Uani 1.00 . . .
C17 C 0.479(1) 0.2138(7) 1.156(2) 0.079(4) Uani 1.00 . . .
C18 C 0.454(1) 0.2777(7) 1.144(2) 0.077(4) Uani 1.00 . . .
C19 C 0.333(1) 0.3027(6) 1.049(1) 0.063(4) Uani 1.00 . . .
C20 C 0.305(1) 0.3681(6) 1.037(2) 0.080(5) Uani 1.00 . . .
C21 C 0.187(2) 0.3888(6) 0.945(2) 0.088(5) Uani 1.00 . . .
C22 C 0.097(1) 0.3446(6) 0.868(2) 0.073(4) Uani 1.00 . . .
C23 C 0.236(1) 0.2612(5) 0.965(1) 0.054(3) Uani 1.00 . . .
C24 C 0.2610(9) 0.1922(5) 0.975(1) 0.050(3) Uani 1.00 . . .
H1 H -0.1367 0.2695 0.2582 0.0580 Uiso 1.00 . . .
H2 H -0.0956 0.2511 0.0702 0.0580 Uiso 1.00 . . .
H3 H 0.1157 0.1093 0.2784 0.0674 Uiso 1.00 . . .
H4 H 0.0361 0.1163 0.4317 0.0674 Uiso 1.00 . . .
H5 H -0.1907 0.1720 0.2985 0.0764 Uiso 1.00 . . .
H6 H -0.2336 0.1781 0.0761 0.0764 Uiso 1.00 . . .
H7 H -0.0526 0.1253 0.0380 0.0740 Uiso 1.00 . . .
H8 H -0.1056 0.0840 0.1756 0.0740 Uiso 1.00 . . .
H9 H 0.2959 0.1200 0.5015 0.0667 Uiso 1.00 . . .
H10 H 0.5096 0.1160 0.6539 0.0853 Uiso 1.00 . . .
H11 H 0.6149 0.2071 0.7491 0.0971 Uiso 1.00 . . .
H12 H 0.5090 0.3076 0.6778 0.0841 Uiso 1.00 . . .
H13 H 0.3863 0.3926 0.5987 0.0933 Uiso 1.00 . . .
H14 H 0.2508 0.4800 0.5099 0.1117 Uiso 1.00 . . .
H15 H 0.0377 0.4661 0.3372 0.0985 Uiso 1.00 . . .
H16 H -0.0296 0.3619 0.2664 0.0790 Uiso 1.00 . . .
H17 H 0.1265 0.0639 0.8407 0.0780 Uiso 1.00 . . .
H18 H 0.3240 0.0198 0.9892 0.0976 Uiso 1.00 . . .
H19 H 0.4841 0.0848 1.1439 0.0956 Uiso 1.00 . . .
H20 H 0.5619 0.1983 1.2216 0.0944 Uiso 1.00 . . .
H21 H 0.5196 0.3061 1.2012 0.0928 Uiso 1.00 . . .
H22 H 0.3679 0.3976 1.0931 0.0957 Uiso 1.00 . . .
H23 H 0.1662 0.4331 0.9326 0.1055 Uiso 1.00 . . .
H24 H 0.0136 0.3605 0.8077 0.0871 Uiso 1.00 . . .
H25 H -0.1339(4) 0.1749(2) 0.7102(7) 0.083(1) Uiso 1.00 . . .
H26 H -0.0234 0.2291 0.7723 0.0782 Uiso 1.00 . . .
H27 H 0.801(1) 0.2778(6) 0.545(2) 0.083(6) Uiso 1.00 . . .
H28 H 0.8256(9) 0.3429(5) 0.469(2) 0.083(5) Uiso 1.00 . . .

loop_
_atom_site_aniso_label
_atom_site_aniso_U_11
_atom_site_aniso_U_22
_atom_site_aniso_U_33
_atom_site_aniso_U_12
_atom_site_aniso_U_13
_atom_site_aniso_U_23
Pt1 0.0433(2) 0.0440(2) 0.0415(2) 0.0017(1) 0.0133(2) 0.0033(1)
P1 0.072(3) 0.053(2) 0.142(4) -0.001(2) 0.015(2) 0.001(2)
P2 0.062(2) 0.047(2) 0.068(2) -0.009(1) 0.017(2) -0.006(1)
F1 0.25(1) 0.21(1) 0.130(9) 0.03(1) 0.017(9) -0.056(9)
F2 0.110(7) 0.177(10) 0.22(1) -0.067(7) 0.067(7) -0.049(8)
F3 0.20(1) 0.082(6) 0.23(1) 0.047(6) 0.028(9) 0.045(7)
F4 0.22(1) 0.164(10) 0.157(10) -0.001(9) 0.054(9) -0.033(8)
F5 0.125(9) 0.138(10) 0.50(3) -0.030(8) 0.12(1) 0.03(1)
F6 0.133(8) 0.059(5) 0.39(2) 0.013(5) 0.023(10) -0.008(8)
F7 0.080(5) 0.128(6) 0.083(5) 0.023(4) 0.027(4) -0.028(4)
F8 0.139(7) 0.146(8) 0.120(7) -0.094(6) 0.035(6) -0.007(6)
F9 0.111(6) 0.093(5) 0.109(6) 0.032(5) 0.017(5) 0.025(5)
F10 0.199(10) 0.128(7) 0.127(7) 0.026(7) 0.065(7) -0.047(6)
F11 0.067(5) 0.095(5) 0.122(6) -0.022(4) 0.023(4) 0.011(4)
F12 0.065(5) 0.144(7) 0.112(6) -0.004(5) -0.007(4) 0.053(5)
O1 0.067(5) 0.070(5) 0.059(5) -0.004(4) 0.016(4) 0.000(4)
O2 0.102(7) 0.105(7) 0.081(6) 0.034(5) 0.030(5) -0.003(5)
N1 0.037(5) 0.055(5) 0.052(5) 0.005(4) 0.008(4) 0.010(4)
N2 0.050(5) 0.045(5) 0.074(6) 0.003(4) 0.015(5) 0.010(4)
N3 0.047(5) 0.073(6) 0.027(4) -0.002(4) 0.015(4) 0.003(4)
N4 0.061(6) 0.039(5) 0.045(5) -0.004(4) 0.018(4) -0.002(4)
N5 0.053(5) 0.058(5) 0.054(5) -0.010(4) 0.017(4) 0.002(4)
N6 0.070(6) 0.057(6) 0.056(5) -0.004(5) 0.025(5) 0.000(4)
C1 0.033(6) 0.078(8) 0.078(8) -0.008(6) 0.009(5) -0.001(6)
C2 0.057(7) 0.053(6) 0.067(7) -0.012(5) 0.000(6) -0.005(5)
C3 0.065(7) 0.067(7) 0.039(5) 0.008(6) 0.021(5) 0.013(5)
C4 0.049(7) 0.099(10) 0.061(7) 0.030(7) 0.010(6) 0.019(7)
C5 0.058(8) 0.13(1) 0.049(7) -0.007(8) 0.001(6) 0.007(8)
C6 0.060(7) 0.096(9) 0.057(7) -0.026(7) 0.017(6) -0.006(7)
C7 0.057(7) 0.073(7) 0.034(5) -0.014(6) 0.018(5) -0.011(5)
C8 0.055(7) 0.063(7) 0.042(6) -0.014(6) 0.020(5) -0.005(5)
C9 0.087(10) 0.071(8) 0.077(9) -0.024(7) 0.020(7) -0.014(7)
C10 0.13(1) 0.065(9) 0.10(1) -0.040(9) 0.05(1) -0.022(8)
C11 0.11(1) 0.047(7) 0.10(1) 0.001(7) 0.048(9) -0.005(7)
C12 0.073(8) 0.067(8) 0.061(7) 0.006(6) 0.024(6) 0.010(6)
C13 0.064(8) 0.066(8) 0.066(7) 0.002(6) 0.019(6) 0.000(6)
C14 0.10(1) 0.069(8) 0.077(9) 0.005(8) 0.021(8) 0.003(7)
C15 0.082(9) 0.093(10) 0.065(8) 0.031(8) 0.024(7) 0.023(7)
C16 0.052(7) 0.083(8) 0.039(6) 0.001(6) 0.021(5) 0.003(5)
C17 0.047(7) 0.13(1) 0.054(7) -0.001(8) 0.006(6) -0.004(8)
C18 0.068(8) 0.12(1) 0.052(7) -0.022(8) 0.027(6) -0.019(7)
C19 0.071(8) 0.076(8) 0.050(6) -0.024(7) 0.028(6) -0.009(6)
C20 0.09(1) 0.084(10) 0.068(8) -0.032(8) 0.031(8) -0.021(7)
C21 0.13(1) 0.059(8) 0.09(1) -0.031(9) 0.050(9) -0.022(7)
C22 0.076(8) 0.083(9) 0.066(8) 0.008(7) 0.030(7) 0.014(7)
C23 0.057(7) 0.075(7) 0.038(5) -0.013(6) 0.025(5) -0.004(5)
C24 0.051(6) 0.067(7) 0.038(5) -0.005(5) 0.018(5) -0.001(5)

loop_
_atom_type_symbol
_atom_type_description
_atom_type_scat_dispersion_real
_atom_type_scat_dispersion_imag
_atom_type_scat_source
Pt Pt -1.703 8.390
;International Tables for Crystallography
(1992, Vol. C, Tables 4.2.6.8 and 6.1.1.1)
;
C C 0.003 0.002
;International Tables for Crystallography
(1992, Vol. C, Tables 4.2.6.8 and 6.1.1.1)
;
N N 0.006 0.003
;International Tables for Crystallography
(1992, Vol. C, Tables 4.2.6.8 and 6.1.1.1)
;
H H 0.000 0.000
;International Tables for Crystallography
(1992, Vol. C, Table 6.1.1.2)
;
P P 0.102 0.094
;International Tables for Crystallography
(1992, Vol. C, Tables 4.2.6.8 and 6.1.1.1)
;
F F 0.017 0.010
;International Tables for Crystallography
(1992, Vol. C, Tables 4.2.6.8 and 6.1.1.1)
;
O O 0.011 0.006
;International Tables for Crystallography
(1992, Vol. C, Tables 4.2.6.8 and 6.1.1.1)
;

loop_
_geom_angle_atom_site_label_1
_geom_angle_atom_site_label_2
_geom_angle_atom_site_label_3
_geom_angle
_geom_angle_site_symmetry_1
_geom_angle_site_symmetry_2
_geom_angle_site_symmetry_3
_geom_angle_publ_flag
N1 PT1 N2 82.0(3) 1_555 1_555 1_555 yes
N1 PT1 N3 177.9(3) 1_555 1_555 1_555 yes
N1 PT1 N4 98.9(3) 1_555 1_555 1_555 yes
N2 PT1 N3 98.9(3) 1_555 1_555 1_555 yes
N2 PT1 N4 178.7(3) 1_555 1_555 1_555 yes
N3 PT1 N4 80.3(3) 1_555 1_555 1_555 yes
F1 P1 F2 91.2(7) 1_555 1_555 1_555 yes
F1 P1 F3 88.6(6) 1_555 1_555 1_555 yes
F1 P1 F4 176.9(7) 1_555 1_555 1_555 yes
F1 P1 F5 93.5(8) 1_555 1_555 1_555 yes
F1 P1 F6 92.6(7) 1_555 1_555 1_555 yes
F2 P1 F3 92.0(6) 1_555 1_555 1_555 yes
F2 P1 F4 86.8(6) 1_555 1_555 1_555 yes
F2 P1 F5 174.7(9) 1_555 1_555 1_555 yes
F2 P1 F6 90.4(6) 1_555 1_555 1_555 yes
F3 P1 F4 89.1(6) 1_555 1_555 1_555 yes
F3 P1 F5 90.6(6) 1_555 1_555 1_555 yes
F3 P1 F6 177.3(7) 1_555 1_555 1_555 yes
F4 P1 F5 88.6(8) 1_555 1_555 1_555 yes
F4 P1 F6 89.9(7) 1_555 1_555 1_555 yes
F5 P1 F6 86.9(6) 1_555 1_555 1_555 yes
F7 P2 F8 88.9(5) 1_555 1_555 1_555 yes
F7 P2 F9 86.2(4) 1_555 1_555 1_555 yes
F7 P2 F10 175.3(5) 1_555 1_555 1_555 yes
F7 P2 F11 90.0(4) 1_555 1_555 1_555 yes
F7 P2 F12 92.6(4) 1_555 1_555 1_555 yes
F8 P2 F9 92.8(5) 1_555 1_555 1_555 yes
F8 P2 F10 92.4(5) 1_555 1_555 1_555 yes
F8 P2 F11 178.6(5) 1_555 1_555 1_555 yes
F8 P2 F12 89.2(4) 1_555 1_555 1_555 yes
F9 P2 F10 89.2(5) 1_555 1_555 1_555 yes
F9 P2 F11 88.0(4) 1_555 1_555 1_555 yes
F9 P2 F12 177.6(5) 1_555 1_555 1_555 yes
F10 P2 F11 88.7(5) 1_555 1_555 1_555 yes
F10 P2 F12 92.0(5) 1_555 1_555 1_555 yes
F11 P2 F12 89.9(4) 1_555 1_555 1_555 yes
PT1 N1 C1 110.8(6) 1_555 1_555 1_555 yes
PT1 N1 H1 110.1(6) 1_555 1_555 1_555 no
PT1 N1 H2 109.8(5) 1_555 1_555 1_555 no
C1 N1 H1 109.8(7) 1_555 1_555 1_555 no
C1 N1 H2 108.4(8) 1_555 1_555 1_555 no
H1 N1 H2 107.8(7) 1_555 1_555 1_555 no
PT1 N2 C2 111.0(6) 1_555 1_555 1_555 yes
PT1 N2 H3 109.7(6) 1_555 1_555 1_555 no
PT1 N2 H4 109.5(6) 1_555 1_555 1_555 no
C2 N2 H3 110.6(8) 1_555 1_555 1_555 no
C2 N2 H4 108.8(8) 1_555 1_555 1_555 no
H3 N2 H4 107.1(7) 1_555 1_555 1_555 no
PT1 N3 C3 125.1(7) 1_555 1_555 1_555 yes
PT1 N3 C7 115.3(7) 1_555 1_555 1_555 yes
C3 N3 C7 119.5(9) 1_555 1_555 1_555 yes
PT1 N4 C8 115.2(7) 1_555 1_555 1_555 yes
PT1 N4 C12 126.7(7) 1_555 1_555 1_555 yes
C8 N4 C12 118.2(9) 1_555 1_555 1_555 yes
C13 N5 C24 117.6(9) 1_555 1_555 1_555 yes
C22 N6 C23 115.0(10) 1_555 1_555 1_555 yes
N1 C1 C2 107.8(8) 1_555 1_555 1_555 yes
N1 C1 H5 110.1(9) 1_555 1_555 1_555 no
N1 C1 H6 112.6(10) 1_555 1_555 1_555 no
C2 C1 H5 107.5(10) 1_555 1_555 1_555 no
C2 C1 H6 110(1) 1_555 1_555 1_555 no
H5 C1 H6 107.9(9) 1_555 1_555 1_555 no
N2 C2 C1 107.2(8) 1_555 1_555 1_555 yes
N2 C2 H7 109.3(9) 1_555 1_555 1_555 no
N2 C2 H8 112.9(9) 1_555 1_555 1_555 no
C1 C2 H7 107.6(10) 1_555 1_555 1_555 no
C1 C2 H8 111(1) 1_555 1_555 1_555 no
H7 C2 H8 107.9(10) 1_555 1_555 1_555 no
N3 C3 C4 121(1) 1_555 1_555 1_555 yes
N3 C3 H9 119.9(10) 1_555 1_555 1_555 no
C4 C3 H9 118(1) 1_555 1_555 1_555 no
C3 C4 C5 120(1) 1_555 1_555 1_555 yes
C3 C4 H10 119(1) 1_555 1_555 1_555 no
C5 C4 H10 120(1) 1_555 1_555 1_555 no
C4 C5 C6 120(1) 1_555 1_555 1_555 yes
C4 C5 H11 117(1) 1_555 1_555 1_555 no
C6 C5 H11 121(1) 1_555 1_555 1_555 no
C5 C6 C7 117(1) 1_555 1_555 1_555 yes
C5 C6 H12 119(1) 1_555 1_555 1_555 no
C7 C6 H12 122(1) 1_555 1_555 1_555 no
N3 C7 C6 120(1) 1_555 1_555 1_555 yes
N3 C7 C8 115.1(9) 1_555 1_555 1_555 yes
C6 C7 C8 124(1) 1_555 1_555 1_555 yes
N4 C8 C7 114.1(9) 1_555 1_555 1_555 yes
N4 C8 C9 123(1) 1_555 1_555 1_555 yes
C7 C8 C9 122(1) 1_555 1_555 1_555 yes
C8 C9 C10 118(1) 1_555 1_555 1_555 yes
C8 C9 H13 122(1) 1_555 1_555 1_555 no
C10 C9 H13 119(1) 1_555 1_555 1_555 no
C9 C10 C11 120(1) 1_555 1_555 1_555 yes
C9 C10 H14 122(1) 1_555 1_555 1_555 no
C11 C10 H14 116(1) 1_555 1_555 1_555 no
C10 C11 C12 117(1) 1_555 1_555 1_555 yes
C10 C11 H15 122(1) 1_555 1_555 1_555 no
C12 C11 H15 120(1) 1_555 1_555 1_555 no
N4 C12 C11 122(1) 1_555 1_555 1_555 yes
N4 C12 H16 118(1) 1_555 1_555 1_555 no
C11 C12 H16 119(1) 1_555 1_555 1_555 no
N5 C13 C14 123(1) 1_555 1_555 1_555 yes
N5 C13 H17 118(1) 1_555 1_555 1_555 no
C14 C13 H17 117(1) 1_555 1_555 1_555 no
C13 C14 C15 119(1) 1_555 1_555 1_555 yes
C13 C14 H18 122(1) 1_555 1_555 1_555 no
C15 C14 H18 118(1) 1_555 1_555 1_555 no
C14 C15 C16 120(1) 1_555 1_555 1_555 yes
C14 C15 H19 121(1) 1_555 1_555 1_555 no
C16 C15 H19 118(1) 1_555 1_555 1_555 no
C15 C16 C17 124(1) 1_555 1_555 1_555 yes
C15 C16 C24 115(1) 1_555 1_555 1_555 yes
C17 C16 C24 120(1) 1_555 1_555 1_555 yes
C16 C17 C18 121(1) 1_555 1_555 1_555 yes
C16 C17 H20 118(1) 1_555 1_555 1_555 no
C18 C17 H20 120(1) 1_555 1_555 1_555 no
C17 C18 C19 121(1) 1_555 1_555 1_555 yes
C17 C18 H21 117(1) 1_555 1_555 1_555 no
C19 C18 H21 121(1) 1_555 1_555 1_555 no
C18 C19 C20 121(1) 1_555 1_555 1_555 yes
C18 C19 C23 119(1) 1_555 1_555 1_555 yes
C20 C19 C23 118(1) 1_555 1_555 1_555 yes
C19 C20 C21 119(1) 1_555 1_555 1_555 yes
C19 C20 H22 122(1) 1_555 1_555 1_555 no
C21 C20 H22 118(1) 1_555 1_555 1_555 no
C20 C21 C22 119(1) 1_555 1_555 1_555 yes
C20 C21 H23 121(1) 1_555 1_555 1_555 no
C22 C21 H23 119(1) 1_555 1_555 1_555 no
N6 C22 C21 125(1) 1_555 1_555 1_555 yes
N6 C22 H24 116(1) 1_555 1_555 1_555 no
C21 C22 H24 117(1) 1_555 1_555 1_555 no
N6 C23 C19 123(1) 1_555 1_555 1_555 yes
N6 C23 C24 116.6(9) 1_555 1_555 1_555 yes
C19 C23 C24 120(1) 1_555 1_555 1_555 yes
N5 C24 C16 123.6(10) 1_555 1_555 1_555 yes
N5 C24 C23 118.8(9) 1_555 1_555 1_555 yes
C16 C24 C23 117.6(10) 1_555 1_555 1_555 yes

loop_
_geom_bond_atom_site_label_1
_geom_bond_atom_site_label_2
_geom_bond_distance
_geom_bond_site_symmetry_1
_geom_bond_site_symmetry_2
_geom_bond_publ_flag
PT1 N1 2.044(7) 1_555 1_555 yes
PT1 N2 2.037(8) 1_555 1_555 yes
PT1 N3 2.007(8) 1_555 1_555 yes
PT1 N4 2.007(7) 1_555 1_555 yes
P1 F1 1.51(1) 1_555 1_555 yes
P1 F2 1.521(9) 1_555 1_555 yes
P1 F3 1.556(8) 1_555 1_555 yes
P1 F4 1.60(1) 1_555 1_555 yes
P1 F5 1.51(1) 1_555 1_555 yes
P1 F6 1.524(9) 1_555 1_555 yes
P2 F7 1.591(6) 1_555 1_555 yes
P2 F8 1.548(7) 1_555 1_555 yes
P2 F9 1.593(7) 1_555 1_555 yes
P2 F10 1.570(8) 1_555 1_555 yes
P2 F11 1.594(7) 1_555 1_555 yes
P2 F12 1.562(7) 1_555 1_555 yes
O1 H25 1.08 1_555 1_555 no
O1 H26 0.95 1_555 1_555 no
O2 H27 0.85 1_555 1_555 no
O2 H28 1.01 1_555 1_555 no
N1 C1 1.48(1) 1_555 1_555 yes
N1 H1 0.956 1_555 1_555 no
N1 H2 0.963 1_555 1_555 no
N2 C2 1.48(1) 1_555 1_555 yes
N2 H3 0.963 1_555 1_555 no
N2 H4 0.965 1_555 1_555 no
N3 C3 1.38(1) 1_555 1_555 yes
N3 C7 1.34(1) 1_555 1_555 yes
N4 C8 1.35(1) 1_555 1_555 yes
N4 C12 1.34(1) 1_555 1_555 yes
N5 C13 1.32(1) 1_555 1_555 yes
N5 C24 1.35(1) 1_555 1_555 yes
N6 C22 1.33(1) 1_555 1_555 yes
N6 C23 1.37(1) 1_555 1_555 yes
C1 C2 1.51(1) 1_555 1_555 yes
C1 H5 0.972 1_555 1_555 no
C1 H6 0.947 1_555 1_555 no
C2 H7 0.980 1_555 1_555 no
C2 H8 0.938 1_555 1_555 no
C3 C4 1.37(1) 1_555 1_555 yes
C3 H9 0.986 1_555 1_555 no
C4 C5 1.33(2) 1_555 1_555 yes
C4 H10 0.970 1_555 1_555 no
C5 C6 1.40(2) 1_555 1_555 yes
C5 H11 0.955 1_555 1_555 no
C6 C7 1.43(1) 1_555 1_555 yes
C6 H12 0.970 1_555 1_555 no
C7 C8 1.47(1) 1_555 1_555 yes
C8 C9 1.34(1) 1_555 1_555 yes
C9 C10 1.35(2) 1_555 1_555 yes
C9 H13 0.974 1_555 1_555 no
C10 C11 1.40(2) 1_555 1_555 yes
C10 H14 0.975 1_555 1_555 no
C11 C12 1.38(1) 1_555 1_555 yes
C11 H15 0.988 1_555 1_555 no
C12 H16 0.980 1_555 1_555 no
C13 C14 1.38(2) 1_555 1_555 yes
C13 H17 0.970 1_555 1_555 no
C14 C15 1.35(2) 1_555 1_555 yes
C14 H18 0.970 1_555 1_555 no
C15 C16 1.41(2) 1_555 1_555 yes
C15 H19 1.004 1_555 1_555 no
C16 C17 1.42(2) 1_555 1_555 yes
C16 C24 1.42(1) 1_555 1_555 yes
C17 C18 1.36(2) 1_555 1_555 yes
C17 H20 0.987 1_555 1_555 no
C18 C19 1.42(2) 1_555 1_555 yes
C18 H21 0.963 1_555 1_555 no
C19 C20 1.39(2) 1_555 1_555 yes
C19 C23 1.40(1) 1_555 1_555 yes
C20 C21 1.35(2) 1_555 1_555 yes
C20 H22 0.963 1_555 1_555 no
C21 C22 1.38(2) 1_555 1_555 yes
C21 H23 1.000 1_555 1_555 no
C22 H24 0.977 1_555 1_555 no
C23 C24 1.46(1) 1_555 1_555 yes

loop_
_geom_contact_atom_site_label_1
_geom_contact_atom_site_label_2
_geom_contact_distance
_geom_contact_site_symmetry_1
_geom_contact_site_symmetry_2
_geom_contact_publ_flag
F1 C12 3.49(2) 1_555 1_656 ?
F1 O2 3.55(2) 1_555 1_556 ?
F2 C20 3.36(2) 1_555 1_555 ?
F2 C6 3.42(1) 1_555 1_555 ?
F2 C18 3.44(2) 1_555 1_555 ?
F3 N1 3.03(1) 1_555 1_656 ?
F3 O1 3.32(1) 1_555 1_655 ?
F3 C12 3.56(2) 1_555 1_656 ?
F4 O2 2.97(1) 1_555 1_555 ?
F4 C6 3.54(2) 1_555 1_555 ?
F5 C22 3.45(2) 1_555 1_655 ?
F5 C11 3.51(2) 1_555 2_666 ?
F5 C10 3.57(2) 1_555 2_666 ?
F6 C20 3.17(2) 1_555 2_667 ?
F6 C21 3.29(2) 1_555 2_667 ?
F6 C10 3.56(2) 1_555 2_666 ?
F7 C2 3.21(1) 1_555 1_656 ?
F7 C4 3.22(1) 1_555 1_555 ?
F7 O1 3.39(1) 1_555 1_655 ?
F7 C5 3.39(2) 1_555 1_555 ?
F7 C1 3.53(1) 1_555 1_656 ?
F8 C14 3.28(1) 1_555 2_657 ?
F8 C3 3.40(1) 1_555 2_656 ?
F8 C15 3.50(1) 1_555 2_657 ?
F9 N2 3.05(1) 1_555 2_656 ?
F9 C2 3.32(1) 1_555 2_656 ?
F9 C14 3.34(2) 1_555 2_657 ?
F9 C13 3.37(1) 1_555 2_657 ?
F10 C13 3.08(1) 1_555 2_656 ?
F10 N2 3.30(1) 1_555 2_656 ?
F10 F10 3.38(2) 1_555 2_756 ?
F10 F11 3.44(1) 1_555 2_756 ?
F10 C14 3.45(2) 1_555 2_656 ?
F11 O1 2.991(10) 1_555 1_655 ?
F11 N2 3.11(1) 1_555 1_655 ?
F11 C13 3.36(1) 1_555 1_655 ?
F11 C2 3.38(1) 1_555 1_655 ?
F11 N5 3.42(1) 1_555 1_655 ?
F11 C1 3.49(1) 1_555 1_655 ?
F12 C1 3.32(1) 1_555 1_655 ?
F12 C4 3.47(1) 1_555 1_555 ?
F12 C15 3.58(1) 1_555 1_554 ?
O1 N6 2.74(1) 1_555 1_555 ?
O1 O2 2.82(1) 1_555 1_455 ?
O1 N1 3.082(10) 1_555 1_556 ?
O1 N5 3.23(1) 1_555 1_555 ?
O1 C1 3.37(1) 1_555 1_556 ?
O1 C22 3.43(1) 1_555 1_555 ?
O1 C2 3.51(1) 1_555 1_556 ?
O2 N1 2.87(1) 1_555 1_655 ?
O2 C1 3.37(1) 1_555 1_655 ?
N3 C24 3.52(1) 1_555 1_555 ?
N3 C23 3.58(1) 1_555 1_555 ?
N3 N5 3.59(1) 1_555 1_555 ?
N4 C22 3.53(1) 1_555 1_555 ?
N4 N6 3.56(1) 1_555 1_555 ?
N5 C3 3.48(1) 1_555 1_555 ?
N6 C8 3.58(1) 1_555 1_555 ?
C3 C16 3.48(1) 1_555 1_554 ?
C3 C24 3.49(1) 1_555 1_555 ?
C4 C16 3.50(1) 1_555 1_555 ?
C5 C17 3.55(2) 1_555 1_555 ?
C6 C18 3.54(2) 1_555 1_554 ?
C6 C19 3.58(1) 1_555 1_555 ?
C7 C23 3.41(1) 1_555 1_555 ?
C7 C18 3.45(1) 1_555 1_554 ?
C8 C19 3.50(1) 1_555 1_554 ?
C8 C22 3.53(1) 1_555 1_555 ?
C8 C20 3.54(2) 1_555 1_554 ?
C9 C21 3.45(2) 1_555 1_555 ?
C9 C20 3.57(2) 1_555 1_554 ?
C11 C21 3.55(2) 1_555 1_554 ?
C12 C21 3.48(2) 1_555 1_554 ?
C12 C22 3.51(1) 1_555 1_554 ?

loop_
_geom_hbond_atom_site_label_D
_geom_hbond_atom_site_label_H
_geom_hbond_atom_site_label_A
_geom_hbond_site_symmetry_D
_geom_hbond_site_symmetry_H
_geom_hbond_site_symmetry_A
_geom_hbond_distance_DH
_geom_hbond_distance_HA
_geom_hbond_distance_DA
_geom_hbond_angle_DHA
_geom_hbond_publ_flag
N1 H1 F3 1_555 1_555 1_454 3.03(1) 0.956 2.687 101.570 yes
N2 H3 F9 1_555 1_555 2_656 3.05(1) 0.963 2.393 124.815 yes
N2 H3 F10 1_555 1_555 2_656 3.30(1) 0.963 2.935 103.934 yes
N2 H4 F11 1_555 1_555 1_455 3.11(1) 0.965 2.252 147.430 yes
N1 H2 O1 1_555 1_555 1_554 3.08(1) 0.963 2.224 147.811 yes
N1 H1 O2 1_555 1_555 1_455 2.87(1) 0.956 1.982 153.219 yes
O1 H26 N6 1_555 1_555 1_555 2.74(1) 0.96 1.89 ? yes
O2 H27 O1 1_555 1_555 1_655 2.82(1) 0.85 1.98 ? yes
